data_2209357
loop_
_publ_author_name
'Chen, Zi-Lu'
'Zhang, Yu-Zhen'
'Liang, Fu-Pei'

_publ_section_title
;
 Dichloro(1,10-phenanthroline)(benzene-1,2-diamine)nickel(II) methanol
 solvate
;
_journal_coeditor_code XU2035
_journal_issue 6
_journal_name_full 'Acta Crystallographica Section E'
_journal_page_first m1296
_journal_page_last m1297
_journal_paper_doi 10.1107/S1600536806016746
_journal_volume 62
_journal_year 2006
_chemical_formula_iupac '[Ni Cl2 (C6 H8 N2) (C12 H8 N2)], C H4 O'
_chemical_formula_moiety 'C18 H16 Cl2 N4 Ni, C H4 O'
_chemical_formula_sum 'C19 H20 Cl2 N4 Ni O'
_chemical_formula_weight 450.00
_chemical_name_systematic
;
Dichloro(1,10-phenanthroline)(1,2-phenylenediamine)nickel(II) methanol
solvate
;
_space_group_IT_number 15
_symmetry_cell_setting monoclinic
_symmetry_space_group_name_Hall '-C 2yc'
_symmetry_space_group_name_H-M 'C 1 2/c 1'
_atom_sites_solution_hydrogens geom
_atom_sites_solution_primary direct
_atom_sites_solution_secondary difmap
_audit_creation_method SHELXL-97
_cell_angle_alpha 90.00
_cell_angle_beta 126.313(3)
_cell_angle_gamma 90.00
_cell_formula_units_Z 4
_cell_length_a 13.898(4)
_cell_length_b 18.246(5)
_cell_length_c 10.015(3)
_cell_measurement_reflns_used 1518
_cell_measurement_temperature 298(2)
_cell_measurement_theta_max 27.1
_cell_measurement_theta_min 2.2
_cell_volume 2046.4(10)
_computing_cell_refinement 'SAINT (Bruker, 1998)'
_computing_data_collection 'SMART (Bruker, 1998)'
_computing_data_reduction SAINT
_computing_molecular_graphics 'SHELXTL (Bruker, 1997)'
_computing_publication_material SHELXTL
_computing_structure_refinement 'SHELXL97 (Sheldrick, 1997)'
_computing_structure_solution 'SHELXS97 (Sheldrick, 1997)'
_diffrn_ambient_temperature 298(2)
_diffrn_measured_fraction_theta_full 0.99
_diffrn_measured_fraction_theta_max 0.99
_diffrn_measurement_device_type 'Bruker SMART CCD area-detector'
_diffrn_measurement_method '\f and \w'
_diffrn_radiation_monochromator graphite
_diffrn_radiation_source 'fine-focus sealed tube'
_diffrn_radiation_type MoK\a
_diffrn_radiation_wavelength 0.71073
_diffrn_reflns_av_R_equivalents 0.034
_diffrn_reflns_av_sigmaI/netI 0.038
_diffrn_reflns_limit_h_max 11
_diffrn_reflns_limit_h_min -16
_diffrn_reflns_limit_k_max 20
_diffrn_reflns_limit_k_min -21
_diffrn_reflns_limit_l_max 11
_diffrn_reflns_limit_l_min -7
_diffrn_reflns_number 5191
_diffrn_reflns_theta_full 25.0
_diffrn_reflns_theta_max 25.0
_diffrn_reflns_theta_min 2.1
_diffrn_standards_interval_count 0
_diffrn_standards_interval_time 0
_diffrn_standards_number 0
_exptl_absorpt_coefficient_mu 1.225
_exptl_absorpt_correction_T_max 0.819
_exptl_absorpt_correction_T_min 0.741
_exptl_absorpt_correction_type multi-scan
_exptl_absorpt_process_details '(SADABS; Bruker, 1998)'
_exptl_crystal_colour purple
_exptl_crystal_density_diffrn 1.461
_exptl_crystal_density_method 'not measured'
_exptl_crystal_description block
_exptl_crystal_F_000 928
_exptl_crystal_size_max 0.26
_exptl_crystal_size_mid 0.22
_exptl_crystal_size_min 0.17
_refine_diff_density_max 0.53
_refine_diff_density_min -0.28
_refine_ls_extinction_method none
_refine_ls_goodness_of_fit_ref 1.074
_refine_ls_hydrogen_treatment constr
_refine_ls_matrix_type full
_refine_ls_number_parameters 132
_refine_ls_number_reflns 1794
_refine_ls_number_restraints 1
_refine_ls_restrained_S_all 1.074
_refine_ls_R_factor_all 0.073
_refine_ls_R_factor_gt 0.041
_refine_ls_shift/su_max 0.001
_refine_ls_shift/su_mean 0.000
_refine_ls_structure_factor_coef Fsqd
_refine_ls_weighting_details 'calc w=1/[\s^2^(Fo^2^)+(0.0592P)^2^+1.4849P] where P=(Fo^2^+2Fc^2^)/3'
_refine_ls_weighting_scheme calc
_refine_ls_wR_factor_gt 0.100
_refine_ls_wR_factor_ref 0.119
_reflns_number_gt 1204
_reflns_number_total 1794
_reflns_threshold_expression I>2\s(I)
_cod_data_source_file xu2035.cif
_cod_data_source_block I
_cod_depositor_comments
;
The following automatic conversions were performed:
'_symmetry_cell_setting' value 'Monoclinic' changed to 'monoclinic'
according to '/home/saulius/struct/CIF-dictionaries/cif_core.dic'
dictionary named 'cif_core.dic' version 2.4.1 from 2010-06-29.

Automatic conversion script
Id: cif_fix_enum 1527 2010-12-29 10:47:43Z saulius 

The following automatic conversions were performed:

'_symmetry_cell_setting' value 'Monoclinic' changed to 'monoclinic'
according to /home/saulius/struct/CIF-dictionaries/cif_core.dic
dictionary named 'cif_core.dic' version 2.4.1 from 2010-06-29.

Automatic conversion script
Id: cif_fix_values 1715 2011-07-08 13:25:40Z adriana 
;
_cod_original_sg_symbol_H-M 'C 2/c'
_cod_database_code 2209357
_cod_database_fobs_code 2209357

loop_
_symmetry_equiv_pos_as_xyz
'x, y, z'
'-x, y, -z+1/2'
'x+1/2, y+1/2, z'
'-x+1/2, y+1/2, -z+1/2'
'-x, -y, -z'
'x, -y, z-1/2'
'-x+1/2, -y+1/2, -z'
'x+1/2, -y+1/2, z-1/2'

loop_
_atom_site_type_symbol
_atom_site_label
_atom_site_fract_x
_atom_site_fract_y
_atom_site_fract_z
_atom_site_U_iso_or_equiv
_atom_site_adp_type
_atom_site_calc_flag
_atom_site_refinement_flags
_atom_site_occupancy
Ni Ni1 1.0000 0.79607(3) 0.2500 0.0341(2) Uani d S 1
Cl Cl1 1.16502(8) 0.79501(5) 0.22243(11) 0.0440(3) Uani d . 1
N N1 0.9278(3) 0.71044(15) 0.0798(3) 0.0389(8) Uani d . 1
H H1A 0.8476 0.7138 0.0143 0.047 Uiso calc R 1
H H1B 0.9529 0.7137 0.0152 0.047 Uiso calc R 1
N N2 0.9180(2) 0.88323(17) 0.0857(3) 0.0361(7) Uani d . 1
C C1 0.9634(3) 0.6406(2) 0.1641(4) 0.0367(9) Uani d . 1
C C2 0.9282(4) 0.5754(2) 0.0794(5) 0.0484(11) Uani d . 1
H H2 0.8798 0.5755 -0.0358 0.058 Uiso calc R 1
C C3 0.9642(4) 0.5093(2) 0.1646(5) 0.0583(12) Uani d . 1
H H3 0.9402 0.4652 0.1066 0.070 Uiso calc R 1
C C4 0.8353(3) 0.8819(2) -0.0781(4) 0.0430(10) Uani d . 1
H H4 0.8082 0.8370 -0.1321 0.052 Uiso calc R 1
C C5 0.7883(4) 0.9464(2) -0.1704(5) 0.0497(11) Uani d . 1
H H5 0.7305 0.9438 -0.2844 0.060 Uiso calc R 1
C C6 0.8260(4) 1.0124(2) -0.0957(5) 0.0483(11) Uani d . 1
H H6 0.7950 1.0552 -0.1579 0.058 Uiso calc R 1
C C7 0.9128(3) 1.0160(2) 0.0774(5) 0.0400(9) Uani d . 1
C C8 0.9559(3) 0.94956(18) 0.1619(4) 0.0337(8) Uani d . 1
C C9 0.9586(4) 1.0828(2) 0.1664(5) 0.0516(11) Uani d . 1
H H9 0.9315 1.1271 0.1096 0.062 Uiso calc R 1
O O1 0.8895(10) 0.3280(5) 0.0372(14) 0.158(5) Uani d PD 0.50
H H1 0.8709 0.2936 -0.0266 0.190 Uiso d PR 0.50
C C10 0.9358(9) 0.3003(4) 0.1984(12) 0.061(3) Uani d PD 0.50
H H101 0.9130 0.3329 0.2506 0.073 Uiso d PR 0.50
H H102 1.0215 0.2967 0.2652 0.073 Uiso d PR 0.50
H H103 0.9031 0.2526 0.1894 0.073 Uiso d PR 0.50

loop_
_atom_site_aniso_label
_atom_site_aniso_U_11
_atom_site_aniso_U_22
_atom_site_aniso_U_33
_atom_site_aniso_U_12
_atom_site_aniso_U_13
_atom_site_aniso_U_23
Ni1 0.0311(4) 0.0298(4) 0.0258(4) 0.000 0.0084(3) 0.000
Cl1 0.0350(5) 0.0487(6) 0.0372(5) 0.0033(4) 0.0154(4) 0.0045(4)
N1 0.0367(17) 0.0379(18) 0.0289(16) 0.0018(14) 0.0122(14) 0.0012(13)
N2 0.0329(16) 0.0351(17) 0.0305(16) 0.0014(13) 0.0134(14) 0.0020(13)
C1 0.0317(19) 0.040(2) 0.0307(18) -0.0017(16) 0.0141(16) -0.0009(16)
C2 0.050(2) 0.042(2) 0.043(2) -0.0028(19) 0.022(2) -0.0065(19)
C3 0.069(3) 0.038(2) 0.057(2) -0.005(2) 0.032(2) -0.006(2)
C4 0.035(2) 0.046(2) 0.032(2) 0.0002(18) 0.0105(17) -0.0024(17)
C5 0.041(2) 0.057(3) 0.034(2) 0.002(2) 0.0130(19) 0.0091(19)
C6 0.047(2) 0.047(3) 0.046(2) 0.011(2) 0.025(2) 0.017(2)
C7 0.039(2) 0.036(2) 0.044(2) 0.0034(17) 0.0241(19) 0.0035(17)
C8 0.0305(19) 0.032(2) 0.0373(19) 0.0004(15) 0.0192(16) 0.0011(15)
C9 0.060(3) 0.033(2) 0.059(2) 0.0044(19) 0.033(2) 0.0068(19)
O1 0.179(11) 0.097(8) 0.182(11) -0.031(7) 0.098(9) -0.067(8)
C10 0.107(7) 0.050(5) 0.061(6) -0.030(5) 0.069(6) -0.024(5)

loop_
_atom_type_symbol
_atom_type_description
_atom_type_scat_dispersion_real
_atom_type_scat_dispersion_imag
_atom_type_scat_source
C C 0.0033 0.0016 'International Tables Vol C Tables 4.2.6.8 and 6.1.1.4'
H H 0.0000 0.0000 'International Tables Vol C Tables 4.2.6.8 and 6.1.1.4'
N N 0.0061 0.0033 'International Tables Vol C Tables 4.2.6.8 and 6.1.1.4'
Ni Ni 0.3393 1.1124 'International Tables Vol C Tables 4.2.6.8 and 6.1.1.4'
Cl Cl 0.1484 0.1585 'International Tables Vol C Tables 4.2.6.8 and 6.1.1.4'
O O 0.0106 0.0060 'International Tables Vol C Tables 4.2.6.8 and 6.1.1.4'

loop_
_geom_angle_atom_site_label_1
_geom_angle_atom_site_label_2
_geom_angle_atom_site_label_3
_geom_angle_site_symmetry_1
_geom_angle_site_symmetry_3
_geom_angle
N2 Ni1 N2 2_755 . 80.06(16)
N2 Ni1 N1 2_755 . 175.02(12)
N2 Ni1 N1 . . 98.86(11)
N2 Ni1 N1 2_755 2_755 98.86(11)
N2 Ni1 N1 . 2_755 175.02(12)
N1 Ni1 N1 . 2_755 82.64(16)
N2 Ni1 Cl1 2_755 2_755 91.60(9)
N2 Ni1 Cl1 . 2_755 89.09(9)
N1 Ni1 Cl1 . 2_755 93.25(10)
N1 Ni1 Cl1 2_755 2_755 86.08(10)
N2 Ni1 Cl1 2_755 . 89.09(9)
N2 Ni1 Cl1 . . 91.60(9)
N1 Ni1 Cl1 . . 86.08(10)
N1 Ni1 Cl1 2_755 . 93.25(10)
Cl1 Ni1 Cl1 2_755 . 179.10(6)
C1 N1 Ni1 . . 110.6(2)
C1 N1 H1A . . 109.5
Ni1 N1 H1A . . 109.5
C1 N1 H1B . . 109.5
Ni1 N1 H1B . . 109.5
H1A N1 H1B . . 108.1
C4 N2 C8 . . 118.1(3)
C4 N2 Ni1 . . 129.0(3)
C8 N2 Ni1 . . 112.9(2)
C2 C1 C1 . 2_755 119.8(2)
C2 C1 N1 . . 122.0(3)
C1 C1 N1 2_755 . 118.10(17)
C1 C2 C3 . . 120.5(4)
C1 C2 H2 . . 119.7
C3 C2 H2 . . 119.7
C3 C3 C2 2_755 . 119.6(2)
C3 C3 H3 2_755 . 120.2
C2 C3 H3 . . 120.2
N2 C4 C5 . . 121.6(4)
N2 C4 H4 . . 119.2
C5 C4 H4 . . 119.2
C6 C5 C4 . . 120.6(4)
C6 C5 H5 . . 119.7
C4 C5 H5 . . 119.7
C5 C6 C7 . . 119.4(4)
C5 C6 H6 . . 120.3
C7 C6 H6 . . 120.3
C8 C7 C6 . . 116.9(3)
C8 C7 C9 . . 119.6(3)
C6 C7 C9 . . 123.5(4)
N2 C8 C7 . . 123.3(3)
N2 C8 C8 . 2_755 117.08(19)
C7 C8 C8 . 2_755 119.6(2)
C9 C9 C7 2_755 . 120.8(2)
C9 C9 H9 2_755 . 119.6
C7 C9 H9 . . 119.6
C10 O1 H1 . . 109.4
O1 C10 C10 . 2_755 110.4(10)
O1 C10 H101 . . 108.8
C10 C10 H101 2_755 . 106.1
O1 C10 H102 . . 110.7
H101 C10 H102 . . 109.5
O1 C10 H103 . . 110.0
C10 C10 H103 2_755 . 112.6
H101 C10 H103 . . 108.7
H102 C10 H103 . . 109.0

loop_
_geom_bond_atom_site_label_1
_geom_bond_atom_site_label_2
_geom_bond_site_symmetry_2
_geom_bond_distance
_geom_bond_publ_flag
Ni1 N2 2_755 2.077(3) ?
Ni1 N1 . 2.080(3) y
Ni1 N2 . 2.077(3) y
Ni1 N1 2_755 2.080(3) ?
Ni1 Cl1 2_755 2.4671(12) ?
Ni1 Cl1 . 2.4671(12) y
N1 C1 . 1.444(4) ?
N1 H1A . 0.9000 ?
N1 H1B . 0.9000 ?
N2 C4 . 1.334(4) ?
N2 C8 . 1.359(4) ?
C1 C2 . 1.372(5) ?
C1 C1 2_755 1.387(7) ?
C2 C3 . 1.389(5) ?
C2 H2 . 0.9300 ?
C3 C3 2_755 1.379(8) ?
C3 H3 . 0.9300 ?
C4 C5 . 1.396(5) ?
C4 H4 . 0.9300 ?
C5 C6 . 1.350(5) ?
C5 H5 . 0.9300 ?
C6 C7 . 1.410(5) ?
C6 H6 . 0.9300 ?
C7 C8 . 1.394(5) ?
C7 C9 . 1.418(5) ?
C8 C8 2_755 1.434(7) ?
C9 C9 2_755 1.359(8) ?
C9 H9 . 0.9300 ?
O1 C10 . 1.430(12) ?
O1 H1 . 0.8200 ?
C10 C10 2_755 1.44(2) ?
C10 H101 . 0.9615 ?
C10 H102 . 0.9624 ?
C10 H103 . 0.9612 ?

loop_
_geom_hbond_atom_site_label_D
_geom_hbond_atom_site_label_H
_geom_hbond_atom_site_label_A
_geom_hbond_site_symmetry_A
_geom_hbond_distance_DH
_geom_hbond_distance_HA
_geom_hbond_distance_DA
_geom_hbond_angle_DHA
_geom_hbond_publ_flag
N1 H1A Cl1 8_465 0.90 2.49 3.267(3) 144 y
O1 H1 Cl1 5_765 0.82 2.36 3.168(10) 171 y
